data_1511421
loop_
_publ_author_name
'Krebs, B.'
'Hammerschmidt, A.'
'Kuchinke, J.'

_publ_section_title
;
 Rb8 (B12 (B S3)6) and Cs8 (B12 (B S3)6): the first
 thioborato-closo-dodecaborates
;
_journal_name_full 'Solid State Sciences'
_journal_page_first 189
_journal_page_last 196
_journal_paper_doi 10.1016/S1293-2558(02)00093-6
_journal_volume 5
_journal_year 2003
_chemical_formula_sum 'B18 Cs8 S18'
_chemical_name_systematic 'Cs8 (B12 (B S3)6)'
_space_group_IT_number 2
_symmetry_space_group_name_Hall '-P 1'
_symmetry_space_group_name_H-M 'P -1'
_cell_angle_alpha 103.64
_cell_angle_beta 91.91
_cell_angle_gamma 109.51
_cell_formula_units_Z 1
_cell_length_a 10.33
_cell_length_b 10.369
_cell_length_c 10.833
_cell_volume 1054.885
_citation_journal_id_ASTM SSSCFJ
_cod_data_source_file boron0-1_567.cif
_cod_data_source_block B18Cs8S18
_cod_database_code 1511421

loop_
_symmetry_equiv_pos_as_xyz
x,y,z
-x,-y,-z

loop_
_atom_site_label
_atom_site_type_symbol
_atom_site_fract_x
_atom_site_fract_y
_atom_site_fract_z
_atom_site_occupancy
_atom_site_U_iso_or_equiv
B5 B 0.1418 -0.047 0.0229 1 0.0
B2 B -0.0246 0.1235 0.1239 1 0.0
Cs3 Cs+1 0.61938 0.75391 0.47022 1 0.0
B7 B+3 0.1804 0.3552 0.3044 1 0.0
S9 S-2 0.36818 -0.09594 0.3658 1 0.0
S8 S-2 0.332 0.46793 0.79726 1 0.0
S5 S-2 0.28908 -0.08914 0.08371 1 0.0
B4 B 0.1354 0.0614 -0.083 1 0.0
S7 S-2 0.2594 0.50337 0.4343 1 0.0
Cs1 Cs+1 0.00981 0.6506 0.38082 1 0.0
B8 B+3 0.2309 0.325 0.8549 1 0.0
Cs2 Cs+1 0.36968 0.61493 0.12929 1 0.0
B6 B 0.0418 -0.0083 0.1468 1 0.0
B9 B+3 0.2569 -0.0725 0.2543 1 0.0
S2 S-2 -0.01076 0.27226 0.26571 1 0.0
S6 S-2 0.1067 -0.02336 0.30275 1 0.0
S4 S-2 0.27112 0.15955 0.83113 1 0.0
B1 B 0.1433 0.129 0.0852 1 0.0
B3 B 0.0317 0.1633 -0.02 1 0.0
Cs4 Cs+1 0.37882 0.8165 0.7542 1 0.0
S1 S-2 0.28517 0.27812 0.19444 1 0.0
S3 S-2 0.08411 0.33738 -0.0576 1 0.0
